data_4032121
loop_
_publ_author_name
'Filatov, Alexander S.'
'Knyazev, Nickolay A.'
'Molchanov, Alexander P.'
'Panikorovsky, Taras L.'
'Kostikov, Rafael R.'
'Larina, Anna G.'
'Boitsov, Vitali M.'
'Stepakov, Alexander V.'

_publ_section_title
;
 Synthesis of Functionalized 3-Spiro[cyclopropa[a]pyrrolizine]- and
 3-Spiro[3-azabicyclo[3.1.0]hexane]oxindoles from Cyclopropenes and
 Azomethine Ylides via [3 + 2]-Cycloaddition.
;
_journal_issue 2
_journal_name_full 'The Journal of organic chemistry'
_journal_page_first 959
_journal_page_last 975
_journal_paper_doi 10.1021/acs.joc.6b02505
_journal_volume 82
_journal_year 2017
_chemical_formula_moiety 'C40 H34 N2 O'
_chemical_formula_sum 'C40 H34 N2 O'
_chemical_formula_weight 558.69
_space_group_crystal_system monoclinic
_space_group_IT_number 14
_space_group_name_Hall '-P 2ybc'
_space_group_name_H-M_alt 'P 1 21/c 1'
_symmetry_space_group_name_Hall '-P 2ybc'
_symmetry_space_group_name_H-M 'P 1 21/c 1'
_atom_sites_solution_hydrogens geom
_atom_sites_solution_primary direct
_audit_creation_date 2016-07-31
_audit_creation_method
;
Olex2 1.2
(compiled 2015.01.26 svn.r3150 for OlexSys, GUI svn.r4998)
;
_cell_angle_alpha 90
_cell_angle_beta 96.980(3)
_cell_angle_gamma 90
_cell_formula_units_Z 4
_cell_length_a 10.5975(3)
_cell_length_b 13.6912(3)
_cell_length_c 20.7918(5)
_cell_measurement_reflns_used 7677
_cell_measurement_temperature 100(2)
_cell_measurement_theta_max 29.9230
_cell_measurement_theta_min 2.9820
_cell_volume 2994.38(13)
_computing_cell_refinement
;
CrysAlisPro, Agilent Technologies,
Version 1.171.36.32 (release 02-08-2013 CrysAlis171 .NET)
(compiled Aug  2 2013,16:46:58)
;
_computing_data_collection
;
CrysAlisPro, Agilent Technologies,
Version 1.171.36.32 (release 02-08-2013 CrysAlis171 .NET)
(compiled Aug  2 2013,16:46:58)
;
_computing_data_reduction
;
CrysAlisPro, Agilent Technologies,
Version 1.171.36.32 (release 02-08-2013 CrysAlis171 .NET)
(compiled Aug  2 2013,16:46:58)
;
_computing_molecular_graphics 'Olex2 (Dolomanov et al., 2009)'
_computing_publication_material 'Olex2 (Dolomanov et al., 2009)'
_computing_structure_refinement 'ShelXL (Sheldrick, 2008)'
_computing_structure_solution 'ShelXS (Sheldrick, 2008)'
_diffrn_ambient_temperature 100(2)
_diffrn_detector_area_resol_mean 16.2096
_diffrn_measured_fraction_theta_full 0.999
_diffrn_measured_fraction_theta_max 0.999
_diffrn_measurement_details
;
#__ type_ start__ end____ width___ exp.time_
  1 omega  -96.00  -35.00   1.0000   57.0000
omega____ theta____ kappa____ phi______ frames
    -      -20.4081 -178.0000  -30.0000 61

#__ type_ start__ end____ width___ exp.time_
  2 omega  -95.00  -65.00   1.0000   57.0000
omega____ theta____ kappa____ phi______ frames
    -      -20.4081 -178.0000  150.0000 30

#__ type_ start__ end____ width___ exp.time_
  3 omega  -48.00    1.00   1.0000   57.0000
omega____ theta____ kappa____ phi______ frames
    -      -20.4081  -57.0000 -180.0000 49

#__ type_ start__ end____ width___ exp.time_
  4 omega  -46.00   29.00   1.0000   57.0000
omega____ theta____ kappa____ phi______ frames
    -       21.3456  -57.0000  -60.0000 75

#__ type_ start__ end____ width___ exp.time_
  5 omega   36.00   83.00   1.0000   57.0000
omega____ theta____ kappa____ phi______ frames
    -       21.3456  178.0000  -90.0000 47

#__ type_ start__ end____ width___ exp.time_
  6 omega    2.00   80.00   1.0000   57.0000
omega____ theta____ kappa____ phi______ frames
    -       21.3456   57.0000 -180.0000 78

#__ type_ start__ end____ width___ exp.time_
  7 omega    9.00   35.00   1.0000   57.0000
omega____ theta____ kappa____ phi______ frames
    -       21.3456  -57.0000  -30.0000 26

#__ type_ start__ end____ width___ exp.time_
  8 omega   11.00   61.00   1.0000   57.0000
omega____ theta____ kappa____ phi______ frames
    -       21.3456   38.0000  120.0000 50
;
_diffrn_measurement_device_type 'Xcalibur, Eos'
_diffrn_measurement_method '\w scans'
_diffrn_orient_matrix_UB_11 -0.0417863000
_diffrn_orient_matrix_UB_12 0.0075722000
_diffrn_orient_matrix_UB_13 0.0237568000
_diffrn_orient_matrix_UB_21 0.0495596000
_diffrn_orient_matrix_UB_22 0.0233838000
_diffrn_orient_matrix_UB_23 0.0203297000
_diffrn_orient_matrix_UB_31 -0.0184584000
_diffrn_orient_matrix_UB_32 0.0455812000
_diffrn_orient_matrix_UB_33 -0.0143255000
_diffrn_radiation_monochromator graphite
_diffrn_radiation_type MoK\a
_diffrn_radiation_wavelength 0.71073
_diffrn_reflns_av_R_equivalents 0.0288
_diffrn_reflns_av_unetI/netI 0.0266
_diffrn_reflns_Laue_measured_fraction_full 0.999
_diffrn_reflns_Laue_measured_fraction_max 0.999
_diffrn_reflns_limit_h_max 13
_diffrn_reflns_limit_h_min -13
_diffrn_reflns_limit_k_max 17
_diffrn_reflns_limit_k_min -17
_diffrn_reflns_limit_l_max 27
_diffrn_reflns_limit_l_min -26
_diffrn_reflns_number 24764
_diffrn_reflns_point_group_measured_fraction_full 0.999
_diffrn_reflns_point_group_measured_fraction_max 0.999
_diffrn_reflns_theta_full 25.242
_diffrn_reflns_theta_max 27.496
_diffrn_reflns_theta_min 2.721
_diffrn_source 'Enhance (Mo) X-ray Source'
_exptl_absorpt_coefficient_mu 0.074
_exptl_absorpt_correction_T_max 1.00000
_exptl_absorpt_correction_T_min 0.95828
_exptl_absorpt_correction_type multi-scan
_exptl_absorpt_process_details
;
CrysAlisPro, Agilent Technologies,
Version 1.171.36.32 (release 02-08-2013 CrysAlis171 .NET)
(compiled Aug  2 2013,16:46:58)
Empirical absorption correction using spherical harmonics,
 implemented in SCALE3 ABSPACK scaling algorithm.
;
_exptl_crystal_colour 'translucent colorless'
_exptl_crystal_density_diffrn 1.239
_exptl_crystal_description prism
_exptl_crystal_F_000 1184
_exptl_crystal_size_max 0.21
_exptl_crystal_size_mid 0.19
_exptl_crystal_size_min 0.17
_refine_diff_density_max 0.328
_refine_diff_density_min -0.187
_refine_diff_density_rms 0.040
_refine_ls_extinction_method none
_refine_ls_goodness_of_fit_ref 1.014
_refine_ls_hydrogen_treatment constr
_refine_ls_matrix_type full
_refine_ls_number_parameters 388
_refine_ls_number_reflns 6871
_refine_ls_number_restraints 0
_refine_ls_restrained_S_all 1.014
_refine_ls_R_factor_all 0.0500
_refine_ls_R_factor_gt 0.0401
_refine_ls_shift/su_max 0.000
_refine_ls_shift/su_mean 0.000
_refine_ls_structure_factor_coef Fsqd
_refine_ls_weighting_details 'w=1/[\s^2^(Fo^2^)+(0.0414P)^2^+1.3400P] where P=(Fo^2^+2Fc^2^)/3'
_refine_ls_weighting_scheme calc
_refine_ls_wR_factor_gt 0.0935
_refine_ls_wR_factor_ref 0.0994
_reflns_Friedel_coverage 0.000
_reflns_number_gt 5794
_reflns_number_total 6871
_reflns_threshold_expression 'I > 2\s(I)'
_cod_data_source_file jo6b02505_si_002.cif
_cod_data_source_block step_52
_cod_depositor_comments 'Adding full bibliography for 4032118--4032121.cif.'
_cod_original_cell_volume 2994.39(13)
_cod_database_code 4032121
_chemical_oxdiff_formula 'C40 H34 N2 O'
_shelx_space_group_comment
;
The symmetry employed for this shelxl refinement is uniquely defined
by the following loop, which should always be used as a source of
symmetry information in preference to the above space-group names.
They are only intended as comments.
;
_reflns_odcompleteness_completeness 99.82
_reflns_odcompleteness_iscentric 1
_reflns_odcompleteness_theta 27.50
_olex2_refinement_description
;
1. Fixed Uiso
 At 1.2 times of:
  All C(H) groups, All C(H,H) groups
2.a Ternary CH refined with riding coordinates:
 C1(H1), C5A(H5A)
2.b Secondary CH2 refined with riding coordinates:
 C6(H6A,H6B), C5(H5B,H5C), C4(H4A,H4B), C3(H3A,H3B)
2.c Aromatic/amide H refined with riding coordinates:
 C1A6(H1A6), C1A2(H1A2), C4'(H4'), C5B2(H5B2), C66(H66), C1A5(H1A5), C13(H13),
 C1A4(H1A4), C1A3(H1A3), C5B3(H5B3), C5B5(H5B5), C16(H16), C5'(H5'), C5B6(H5B6),
  C7'(H7'), C62(H62), C65(H65), C12(H12), C5B4(H5B4), C63(H63), C64(H64),
 C14(H14), C6'(H6'), C15(H15)
;
_shelx_shelxl_version_number 2014/7
_olex2_submission_special_instructions 'No special instructions were received'

loop_
_space_group_symop_operation_xyz
'x, y, z'
'-x, y+1/2, -z+1/2'
'-x, -y, -z'
'x, -y-1/2, z-1/2'

loop_
_atom_site_label
_atom_site_type_symbol
_atom_site_fract_x
_atom_site_fract_y
_atom_site_fract_z
_atom_site_U_iso_or_equiv
_atom_site_adp_type
_atom_site_occupancy
_atom_site_site_symmetry_order
_atom_site_calc_flag
_atom_site_refinement_flags_posn
O3 O 0.14343(8) 0.44411(6) 0.23885(4) 0.02016(19) Uani 1 1 d .
N1' N 0.31176(10) 0.52378(7) 0.20130(5) 0.0184(2) Uani 1 1 d .
C5B C 0.14647(11) 0.64186(8) 0.30589(5) 0.0142(2) Uani 1 1 d .
C1A6 C -0.04403(11) 0.48548(9) 0.37853(6) 0.0171(2) Uani 1 1 d .
H1A6 H -0.0030 0.4486 0.3498 0.021 Uiso 1 1 calc R
C1A2 C -0.11178(11) 0.64076(9) 0.41554(6) 0.0186(2) Uani 1 1 d .
H1A2 H -0.1160 0.7084 0.4119 0.022 Uiso 1 1 calc R
C4' C 0.26241(12) 0.78419(9) 0.19619(6) 0.0192(2) Uani 1 1 d .
H4' H 0.2008 0.8272 0.2074 0.023 Uiso 1 1 calc R
C3' C 0.14743(11) 0.62486(8) 0.23175(5) 0.0154(2) Uani 1 1 d .
N2 N 0.01579(9) 0.63106(7) 0.20201(5) 0.0173(2) Uani 1 1 d .
C5B1 C 0.26447(11) 0.60826(8) 0.34700(5) 0.0155(2) Uani 1 1 d .
C7A' C 0.34294(12) 0.62115(9) 0.18782(6) 0.0181(2) Uani 1 1 d .
C1 C 0.07488(11) 0.73426(8) 0.32159(6) 0.0153(2) Uani 1 1 d .
H1 H 0.0502 0.7754 0.2836 0.018 Uiso 1 1 calc R
C1A1 C -0.04571(11) 0.58720(9) 0.37324(6) 0.0158(2) Uani 1 1 d .
C2' C 0.19639(11) 0.51887(9) 0.22479(5) 0.0163(2) Uani 1 1 d .
C5B2 C 0.27655(11) 0.51450(9) 0.37359(6) 0.0171(2) Uani 1 1 d .
H5B2 H 0.2075 0.4721 0.3685 0.021 Uiso 1 1 calc R
C3A' C 0.24733(11) 0.68432(9) 0.20312(5) 0.0161(2) Uani 1 1 d .
C1A C 0.00800(11) 0.63504(8) 0.31797(6) 0.0152(2) Uani 1 1 d .
C66 C 0.27912(12) 0.37824(9) 0.08958(6) 0.0199(2) Uani 1 1 d .
H66 H 0.2045 0.3788 0.1090 0.024 Uiso 1 1 calc R
C1A5 C -0.10287(11) 0.43870(9) 0.42618(6) 0.0194(2) Uani 1 1 d .
H1A5 H -0.0998 0.3710 0.4296 0.023 Uiso 1 1 calc R
C13 C 0.17435(12) 0.80788(9) 0.49807(6) 0.0206(3) Uani 1 1 d .
H13 H 0.2051 0.7793 0.5375 0.025 Uiso 1 1 calc R
C1A4 C -0.16629(11) 0.49300(9) 0.46866(6) 0.0200(2) Uani 1 1 d .
H1A4 H -0.2053 0.4619 0.5008 0.024 Uiso 1 1 calc R
C5A C -0.07027(11) 0.61623(9) 0.25197(6) 0.0171(2) Uani 1 1 d .
H5A H -0.1002 0.5484 0.2502 0.021 Uiso 1 1 calc R
C11 C 0.10611(11) 0.79146(8) 0.38275(6) 0.0160(2) Uani 1 1 d .
C6 C 0.39339(12) 0.43958(9) 0.19468(6) 0.0210(3) Uani 1 1 d .
H6A H 0.3651 0.3857 0.2196 0.025 Uiso 1 1 calc R
H6B H 0.4797 0.4557 0.2126 0.025 Uiso 1 1 calc R
C61 C 0.39304(12) 0.40756(9) 0.12489(6) 0.0188(2) Uani 1 1 d .
C1A3 C -0.17116(12) 0.59398(9) 0.46293(6) 0.0208(3) Uani 1 1 d .
H1A3 H -0.2144 0.6305 0.4910 0.025 Uiso 1 1 calc R
C5B3 C 0.39097(12) 0.48416(9) 0.40762(6) 0.0210(3) Uani 1 1 d .
H5B3 H 0.3976 0.4220 0.4258 0.025 Uiso 1 1 calc R
C5B5 C 0.48491(12) 0.63933(10) 0.38798(6) 0.0242(3) Uani 1 1 d .
H5B5 H 0.5548 0.6810 0.3923 0.029 Uiso 1 1 calc R
C16 C 0.08495(12) 0.89238(9) 0.38022(6) 0.0205(3) Uani 1 1 d .
H16 H 0.0559 0.9217 0.3408 0.025 Uiso 1 1 calc R
C5' C 0.37158(12) 0.81953(9) 0.17214(6) 0.0227(3) Uani 1 1 d .
H5' H 0.3817 0.8863 0.1664 0.027 Uiso 1 1 calc R
C5B6 C 0.37009(11) 0.67024(9) 0.35485(6) 0.0193(2) Uani 1 1 d .
H5B6 H 0.3634 0.7330 0.3377 0.023 Uiso 1 1 calc R
C7' C 0.45231(12) 0.65458(10) 0.16451(6) 0.0232(3) Uani 1 1 d .
H7' H 0.5149 0.6116 0.1544 0.028 Uiso 1 1 calc R
C62 C 0.50363(12) 0.40702(10) 0.09498(7) 0.0243(3) Uani 1 1 d .
H62 H 0.5800 0.4269 0.1180 0.029 Uiso 1 1 calc R
C65 C 0.27636(13) 0.34824(9) 0.02569(6) 0.0238(3) Uani 1 1 d .
H65 H 0.2001 0.3286 0.0023 0.029 Uiso 1 1 calc R
C12 C 0.15192(11) 0.75040(9) 0.44262(6) 0.0184(2) Uani 1 1 d .
H12 H 0.1677 0.6836 0.4454 0.022 Uiso 1 1 calc R
C5B4 C 0.49523(12) 0.54628(10) 0.41456(6) 0.0241(3) Uani 1 1 d .
H5B4 H 0.5719 0.5256 0.4370 0.029 Uiso 1 1 calc R
C5 C -0.18343(12) 0.68469(10) 0.23263(6) 0.0228(3) Uani 1 1 d .
H5B H -0.2633 0.6531 0.2383 0.027 Uiso 1 1 calc R
H5C H -0.1757 0.7444 0.2579 0.027 Uiso 1 1 calc R
C63 C 0.50079(14) 0.37698(10) 0.03094(7) 0.0294(3) Uani 1 1 d .
H63 H 0.5751 0.3767 0.0113 0.035 Uiso 1 1 calc R
C64 C 0.38777(14) 0.34755(10) -0.00335(7) 0.0282(3) Uani 1 1 d .
H64 H 0.3860 0.3271 -0.0461 0.034 Uiso 1 1 calc R
C4 C -0.17410(12) 0.70526(10) 0.16079(7) 0.0260(3) Uani 1 1 d .
H4A H -0.2122 0.6529 0.1336 0.031 Uiso 1 1 calc R
H4B H -0.2153 0.7664 0.1472 0.031 Uiso 1 1 calc R
C3 C -0.03101(12) 0.71076(10) 0.15827(6) 0.0232(3) Uani 1 1 d .
H3A H -0.0101 0.6998 0.1147 0.028 Uiso 1 1 calc R
H3B H 0.0032 0.7733 0.1738 0.028 Uiso 1 1 calc R
C14 C 0.15099(13) 0.90757(10) 0.49479(7) 0.0257(3) Uani 1 1 d .
H14 H 0.1650 0.9459 0.5319 0.031 Uiso 1 1 calc R
C6' C 0.46463(13) 0.75526(10) 0.15690(7) 0.0259(3) Uani 1 1 d .
H6' H 0.5368 0.7798 0.1413 0.031 Uiso 1 1 calc R
C15 C 0.10669(13) 0.94938(10) 0.43575(7) 0.0269(3) Uani 1 1 d .
H15 H 0.0913 1.0162 0.4332 0.032 Uiso 1 1 calc R

loop_
_atom_site_aniso_label
_atom_site_aniso_U_11
_atom_site_aniso_U_22
_atom_site_aniso_U_33
_atom_site_aniso_U_23
_atom_site_aniso_U_13
_atom_site_aniso_U_12
O3 0.0254(5) 0.0143(4) 0.0203(4) -0.0004(3) 0.0006(4) -0.0033(3)
N1' 0.0213(5) 0.0142(5) 0.0196(5) -0.0008(4) 0.0022(4) 0.0008(4)
C5B 0.0153(5) 0.0121(5) 0.0150(5) -0.0001(4) 0.0009(4) -0.0009(4)
C1A6 0.0160(5) 0.0156(6) 0.0194(6) -0.0021(4) 0.0010(4) -0.0010(4)
C1A2 0.0178(6) 0.0148(6) 0.0232(6) 0.0001(5) 0.0022(5) 0.0001(4)
C4' 0.0209(6) 0.0175(6) 0.0187(6) 0.0006(5) 0.0000(5) -0.0001(5)
C3' 0.0177(6) 0.0131(5) 0.0149(5) 0.0001(4) -0.0002(4) -0.0012(4)
N2 0.0163(5) 0.0183(5) 0.0165(5) 0.0022(4) -0.0007(4) -0.0018(4)
C5B1 0.0170(5) 0.0162(6) 0.0131(5) -0.0026(4) 0.0012(4) 0.0014(4)
C7A' 0.0208(6) 0.0169(6) 0.0160(5) 0.0000(4) 0.0001(5) -0.0011(5)
C1 0.0160(5) 0.0126(5) 0.0171(5) 0.0009(4) 0.0010(4) -0.0002(4)
C1A1 0.0135(5) 0.0160(6) 0.0174(5) 0.0002(4) -0.0008(4) -0.0013(4)
C2' 0.0203(6) 0.0161(6) 0.0115(5) -0.0017(4) -0.0019(4) -0.0010(4)
C5B2 0.0181(6) 0.0163(6) 0.0171(5) -0.0018(4) 0.0024(4) 0.0004(4)
C3A' 0.0177(5) 0.0169(6) 0.0133(5) 0.0003(4) -0.0007(4) -0.0020(4)
C1A 0.0149(5) 0.0122(5) 0.0181(5) -0.0009(4) 0.0006(4) -0.0005(4)
C66 0.0207(6) 0.0157(6) 0.0239(6) 0.0021(5) 0.0047(5) 0.0020(5)
C1A5 0.0187(6) 0.0152(6) 0.0236(6) 0.0018(5) -0.0005(5) -0.0022(5)
C13 0.0211(6) 0.0212(6) 0.0194(6) -0.0015(5) 0.0026(5) -0.0028(5)
C1A4 0.0167(6) 0.0238(6) 0.0194(6) 0.0041(5) 0.0017(5) -0.0021(5)
C5A 0.0167(6) 0.0162(6) 0.0180(6) -0.0004(4) -0.0001(4) -0.0027(4)
C11 0.0132(5) 0.0142(5) 0.0210(6) -0.0021(4) 0.0032(4) -0.0012(4)
C6 0.0227(6) 0.0180(6) 0.0215(6) 0.0010(5) -0.0010(5) 0.0043(5)
C61 0.0218(6) 0.0119(5) 0.0229(6) 0.0024(4) 0.0030(5) 0.0043(4)
C1A3 0.0188(6) 0.0228(6) 0.0213(6) -0.0022(5) 0.0045(5) 0.0010(5)
C5B3 0.0249(6) 0.0186(6) 0.0193(6) 0.0012(5) 0.0022(5) 0.0064(5)
C5B5 0.0173(6) 0.0274(7) 0.0268(7) -0.0036(5) -0.0012(5) -0.0032(5)
C16 0.0200(6) 0.0153(6) 0.0257(6) 0.0009(5) 0.0012(5) 0.0016(5)
C5' 0.0257(6) 0.0177(6) 0.0242(6) 0.0033(5) 0.0013(5) -0.0053(5)
C5B6 0.0200(6) 0.0172(6) 0.0200(6) -0.0010(5) 0.0000(5) -0.0010(5)
C7' 0.0201(6) 0.0245(7) 0.0255(6) 0.0005(5) 0.0049(5) 0.0008(5)
C62 0.0197(6) 0.0204(6) 0.0328(7) 0.0012(5) 0.0034(5) 0.0037(5)
C65 0.0284(7) 0.0181(6) 0.0237(6) 0.0007(5) -0.0015(5) 0.0024(5)
C12 0.0198(6) 0.0132(5) 0.0222(6) -0.0013(4) 0.0027(5) -0.0011(4)
C5B4 0.0182(6) 0.0296(7) 0.0231(6) -0.0019(5) -0.0028(5) 0.0063(5)
C5 0.0169(6) 0.0247(7) 0.0257(6) 0.0008(5) -0.0017(5) 0.0008(5)
C63 0.0286(7) 0.0291(7) 0.0331(7) 0.0027(6) 0.0147(6) 0.0078(6)
C64 0.0398(8) 0.0254(7) 0.0201(6) 0.0016(5) 0.0067(6) 0.0081(6)
C4 0.0213(6) 0.0277(7) 0.0270(7) 0.0053(5) -0.0056(5) -0.0002(5)
C3 0.0221(6) 0.0247(7) 0.0214(6) 0.0064(5) -0.0023(5) -0.0011(5)
C14 0.0295(7) 0.0214(6) 0.0262(7) -0.0093(5) 0.0039(6) -0.0036(5)
C6' 0.0219(6) 0.0277(7) 0.0289(7) 0.0033(5) 0.0063(5) -0.0061(5)
C15 0.0311(7) 0.0136(6) 0.0354(7) -0.0052(5) 0.0021(6) 0.0028(5)

loop_
_atom_type_symbol
_atom_type_description
_atom_type_scat_dispersion_real
_atom_type_scat_dispersion_imag
_atom_type_scat_source
C C 0.0033 0.0016 'International Tables Vol C Tables 4.2.6.8 and 6.1.1.4'
H H 0.0000 0.0000 'International Tables Vol C Tables 4.2.6.8 and 6.1.1.4'
N N 0.0061 0.0033 'International Tables Vol C Tables 4.2.6.8 and 6.1.1.4'
O O 0.0106 0.0060 'International Tables Vol C Tables 4.2.6.8 and 6.1.1.4'

loop_
_geom_angle_atom_site_label_1
_geom_angle_atom_site_label_2
_geom_angle_atom_site_label_3
_geom_angle
C7A' N1' C6 124.95(11)
C2' N1' C7A' 110.96(10)
C2' N1' C6 124.02(10)
C5B1 C5B C3' 114.37(9)
C5B1 C5B C1 122.20(9)
C5B1 C5B C1A 129.91(10)
C1 C5B C3' 113.39(9)
C1A C5B C3' 106.03(9)
C1A C5B C1 60.16(7)
C1A1 C1A6 H1A6 119.6
C1A5 C1A6 H1A6 119.6
C1A5 C1A6 C1A1 120.87(11)
C1A1 C1A2 H1A2 119.7
C1A3 C1A2 H1A2 119.7
C1A3 C1A2 C1A1 120.64(11)
C3A' C4' H4' 120.4
C3A' C4' C5' 119.23(12)
C5' C4' H4' 120.4
N2 C3' C5B 106.83(9)
N2 C3' C2' 109.15(9)
N2 C3' C3A' 118.73(9)
C2' C3' C5B 105.89(9)
C3A' C3' C5B 113.40(9)
C3A' C3' C2' 102.02(9)
C3' N2 C5A 109.54(9)
C3' N2 C3 122.68(10)
C3 N2 C5A 110.30(10)
C5B2 C5B1 C5B 122.52(10)
C5B2 C5B1 C5B6 118.55(11)
C5B6 C5B1 C5B 118.74(10)
C3A' C7A' N1' 110.23(10)
C7' C7A' N1' 127.41(11)
C7' C7A' C3A' 122.34(11)
C5B C1 H1 113.2
C1A C1 C5B 59.62(7)
C1A C1 H1 113.2
C11 C1 C5B 123.36(10)
C11 C1 H1 113.2
C11 C1 C1A 124.06(10)
C1A6 C1A1 C1A 119.68(11)
C1A2 C1A1 C1A6 118.45(11)
C1A2 C1A1 C1A 121.41(10)
O3 C2' N1' 125.61(11)
O3 C2' C3' 126.35(11)
N1' C2' C3' 108.03(10)
C5B1 C5B2 H5B2 119.7
C5B3 C5B2 C5B1 120.52(11)
C5B3 C5B2 H5B2 119.7
C4' C3A' C3' 131.79(11)
C4' C3A' C7A' 119.39(11)
C7A' C3A' C3' 108.53(10)
C5B C1A C1 60.22(7)
C5B C1A C5A 106.84(9)
C1 C1A C5A 112.92(9)
C1A1 C1A C5B 128.25(10)
C1A1 C1A C1 124.67(10)
C1A1 C1A C5A 113.49(10)
C61 C66 H66 119.8
C65 C66 H66 119.8
C65 C66 C61 120.39(12)
C1A6 C1A5 H1A5 120.0
C1A4 C1A5 C1A6 120.04(11)
C1A4 C1A5 H1A5 120.0
C12 C13 H13 119.9
C14 C13 H13 119.9
C14 C13 C12 120.26(12)
C1A5 C1A4 H1A4 120.2
C1A3 C1A4 C1A5 119.63(11)
C1A3 C1A4 H1A4 120.2
N2 C5A C1A 107.01(9)
N2 C5A H5A 109.2
N2 C5A C5 105.13(9)
C1A C5A H5A 109.2
C1A C5A C5 116.80(10)
C5 C5A H5A 109.2
C16 C11 C1 117.83(11)
C12 C11 C1 124.30(10)
C12 C11 C16 117.86(11)
N1' C6 H6A 109.0
N1' C6 H6B 109.0
N1' C6 C61 112.75(10)
H6A C6 H6B 107.8
C61 C6 H6A 109.0
C61 C6 H6B 109.0
C66 C61 C6 119.27(11)
C62 C61 C66 119.06(12)
C62 C61 C6 121.67(12)
C1A2 C1A3 H1A3 119.8
C1A4 C1A3 C1A2 120.34(12)
C1A4 C1A3 H1A3 119.8
C5B2 C5B3 H5B3 119.9
C5B4 C5B3 C5B2 120.24(12)
C5B4 C5B3 H5B3 119.9
C5B6 C5B5 H5B5 120.0
C5B4 C5B5 H5B5 120.0
C5B4 C5B5 C5B6 119.93(12)
C11 C16 H16 119.6
C15 C16 C11 120.89(12)
C15 C16 H16 119.6
C4' C5' H5' 119.9
C6' C5' C4' 120.23(12)
C6' C5' H5' 119.9
C5B1 C5B6 H5B6 119.6
C5B5 C5B6 C5B1 120.89(12)
C5B5 C5B6 H5B6 119.6
C7A' C7' H7' 121.3
C7A' C7' C6' 117.34(12)
C6' C7' H7' 121.3
C61 C62 H62 119.7
C63 C62 C61 120.53(13)
C63 C62 H62 119.7
C66 C65 H65 120.1
C66 C65 C64 119.85(13)
C64 C65 H65 120.1
C13 C12 C11 121.06(11)
C13 C12 H12 119.5
C11 C12 H12 119.5
C5B3 C5B4 H5B4 120.1
C5B5 C5B4 C5B3 119.86(12)
C5B5 C5B4 H5B4 120.1
C5A C5 H5B 111.2
C5A C5 H5C 111.2
H5B C5 H5C 109.1
C4 C5 C5A 103.06(10)
C4 C5 H5B 111.2
C4 C5 H5C 111.2
C62 C63 H63 120.1
C64 C63 C62 119.89(13)
C64 C63 H63 120.1
C65 C64 H64 119.9
C63 C64 C65 120.28(13)
C63 C64 H64 119.9
C5 C4 H4A 111.2
C5 C4 H4B 111.2
H4A C4 H4B 109.1
C3 C4 C5 102.97(10)
C3 C4 H4A 111.2
C3 C4 H4B 111.2
N2 C3 C4 101.79(10)
N2 C3 H3A 111.4
N2 C3 H3B 111.4
C4 C3 H3A 111.4
C4 C3 H3B 111.4
H3A C3 H3B 109.3
C13 C14 H14 120.3
C15 C14 C13 119.33(12)
C15 C14 H14 120.3
C5' C6' C7' 121.46(12)
C5' C6' H6' 119.3
C7' C6' H6' 119.3
C16 C15 H15 119.7
C14 C15 C16 120.60(12)
C14 C15 H15 119.7

loop_
_geom_bond_atom_site_label_1
_geom_bond_atom_site_label_2
_geom_bond_distance
O3 C2' 1.2199(15)
N1' C7A' 1.4098(15)
N1' C2' 1.3722(16)
N1' C6 1.4579(16)
C5B C3' 1.5601(15)
C5B C5B1 1.4988(16)
C5B C1 1.5307(16)
C5B C1A 1.5214(16)
C1A6 H1A6 0.9300
C1A6 C1A1 1.3970(16)
C1A6 C1A5 1.3894(17)
C1A2 H1A2 0.9300
C1A2 C1A1 1.3969(17)
C1A2 C1A3 1.3885(17)
C4' H4' 0.9300
C4' C3A' 1.3862(17)
C4' C5' 1.4012(18)
C3' N2 1.4582(15)
C3' C2' 1.5537(16)
C3' C3A' 1.5137(16)
N2 C5A 1.4773(15)
N2 C3 1.4677(15)
C5B1 C5B2 1.3973(16)
C5B1 C5B6 1.3982(16)
C7A' C3A' 1.3979(17)
C7A' C7' 1.3870(18)
C1 H1 0.9800
C1 C1A 1.5299(15)
C1 C11 1.4959(16)
C1A1 C1A 1.4942(16)
C5B2 H5B2 0.9300
C5B2 C5B3 1.3911(17)
C1A C5A 1.5365(16)
C66 H66 0.9300
C66 C61 1.3936(17)
C66 C65 1.3873(18)
C1A5 H1A5 0.9300
C1A5 C1A4 1.3888(18)
C13 H13 0.9300
C13 C12 1.3922(17)
C13 C14 1.3875(18)
C1A4 H1A4 0.9300
C1A4 C1A3 1.3881(18)
C5A H5A 0.9800
C5A C5 1.5366(17)
C11 C16 1.3999(16)
C11 C12 1.3978(17)
C6 H6A 0.9700
C6 H6B 0.9700
C6 C61 1.5155(17)
C61 C62 1.3919(18)
C1A3 H1A3 0.9300
C5B3 H5B3 0.9300
C5B3 C5B4 1.3879(19)
C5B5 H5B5 0.9300
C5B5 C5B6 1.3894(17)
C5B5 C5B4 1.3878(19)
C16 H16 0.9300
C16 C15 1.3895(18)
C5' H5' 0.9300
C5' C6' 1.3867(19)
C5B6 H5B6 0.9300
C7' H7' 0.9300
C7' C6' 1.3954(19)
C62 H62 0.9300
C62 C63 1.390(2)
C65 H65 0.9300
C65 C64 1.390(2)
C12 H12 0.9300
C5B4 H5B4 0.9300
C5 H5B 0.9700
C5 H5C 0.9700
C5 C4 1.5349(18)
C63 H63 0.9300
C63 C64 1.378(2)
C64 H64 0.9300
C4 H4A 0.9700
C4 H4B 0.9700
C4 C3 1.5255(18)
C3 H3A 0.9700
C3 H3B 0.9700
C14 H14 0.9300
C14 C15 1.3837(19)
C6' H6' 0.9300
C15 H15 0.9300
